data_7224176
loop_
_publ_author_name
'Taouss, Christina'
'D\"oring, Cindy'
'Jones, Peter G.'
'Pinkert, Lukas'
'Strey, Mark'

_publ_section_title
;
 Single crystals that spontaneously spawn other single crystals: a ternary
 and a binary adduct of thiourea and 2,5-dimethylpyrazine
;
_journal_issue 10
_journal_name_full CrystEngComm
_journal_page_first 1842
_journal_paper_doi 10.1039/C6CE00100A
_journal_volume 18
_journal_year 2016
_chemical_formula_sum 'C19 H34 N14 S4'
_chemical_formula_weight 586.84
_chemical_name_systematic
;
 ?
;
_space_group_IT_number 2
_symmetry_cell_setting triclinic
_symmetry_space_group_name_Hall '-P 1'
_symmetry_space_group_name_H-M 'P -1'
_atom_sites_solution_hydrogens geom
_atom_sites_solution_primary direct
_atom_sites_solution_secondary difmap
_audit_creation_method SHELXL-97
_audit_update_record
;
2016-01-04 deposited with the CCDC.
2016-02-09 downloaded from the CCDC.
;
_cell_angle_alpha 89.053(5)
_cell_angle_beta 85.454(5)
_cell_angle_gamma 83.906(5)
_cell_formula_units_Z 1
_cell_length_a 7.7966(5)
_cell_length_b 9.0094(5)
_cell_length_c 10.8792(7)
_cell_measurement_reflns_used 11252
_cell_measurement_temperature 100(2)
_cell_measurement_theta_max 29.7970
_cell_measurement_theta_min 2.6230
_cell_volume 757.45(8)
_computing_cell_refinement
;
CrysAlisPro, Agilent Technologies,
Version 1.171.36.28 (release 01-02-2013 CrysAlis171 .NET)
(compiled Feb  1 2013,16:14:44)
;
_computing_data_collection
;
CrysAlisPro, Agilent Technologies,
Version 1.171.36.28 (release 01-02-2013 CrysAlis171 .NET)
(compiled Feb  1 2013,16:14:44)
;
_computing_data_reduction
;
CrysAlisPro, Agilent Technologies,
Version 1.171.36.28 (release 01-02-2013 CrysAlis171 .NET)
(compiled Feb  1 2013,16:14:44)
;
_computing_molecular_graphics 'Bruker XP'
_computing_publication_material SHELXL-97
_computing_structure_refinement 'SHELXL-97 (Sheldrick, 1997)'
_computing_structure_solution 'SHELXS-97 (Sheldrick, 1990)'
_diffrn_ambient_temperature 100(2)
_diffrn_detector_area_resol_mean 16.1419
_diffrn_measured_fraction_theta_full 0.986
_diffrn_measured_fraction_theta_max 0.986
_diffrn_measurement_device_type 'Oxford Diffraction Xcalibur, Eos'
_diffrn_measurement_method '\w scan'
_diffrn_radiation_monochromator graphite
_diffrn_radiation_type MoK\a
_diffrn_radiation_wavelength 0.71073
_diffrn_reflns_av_R_equivalents 0.0355
_diffrn_reflns_av_sigmaI/netI 0.0215
_diffrn_reflns_limit_h_max 10
_diffrn_reflns_limit_h_min -10
_diffrn_reflns_limit_k_max 12
_diffrn_reflns_limit_k_min -12
_diffrn_reflns_limit_l_max 15
_diffrn_reflns_limit_l_min -15
_diffrn_reflns_number 41367
_diffrn_reflns_theta_full 30.03
_diffrn_reflns_theta_max 30.03
_diffrn_reflns_theta_min 2.27
_diffrn_source 'Enhance (Mo) X-ray Source'
_exptl_absorpt_coefficient_mu 0.349
_exptl_absorpt_correction_T_max 1.00000
_exptl_absorpt_correction_T_min 0.96988
_exptl_absorpt_correction_type multi-scan
_exptl_absorpt_process_details
;
CrysAlisPro, Agilent Technologies,
Version 1.171.36.28 (release 01-02-2013 CrysAlis171 .NET)
(compiled Feb  1 2013,16:14:44)
;
_exptl_crystal_colour colourless
_exptl_crystal_density_diffrn 1.287
_exptl_crystal_density_meas ?
_exptl_crystal_density_method 'not measured'
_exptl_crystal_description block
_exptl_crystal_F_000 310
_exptl_crystal_size_max 0.5
_exptl_crystal_size_mid 0.4
_exptl_crystal_size_min 0.3
_refine_diff_density_max 0.314
_refine_diff_density_min -0.218
_refine_diff_density_rms 0.047
_refine_ls_extinction_method none
_refine_ls_goodness_of_fit_ref 1.050
_refine_ls_hydrogen_treatment mixed
_refine_ls_matrix_type full
_refine_ls_number_parameters 206
_refine_ls_number_reflns 4364
_refine_ls_number_restraints 0
_refine_ls_restrained_S_all 1.050
_refine_ls_R_factor_all 0.0397
_refine_ls_R_factor_gt 0.0317
_refine_ls_shift/su_max 0.007
_refine_ls_shift/su_mean 0.000
_refine_ls_structure_factor_coef Fsqd
_refine_ls_weighting_details 'calc w=1/[\s^2^(Fo^2^)+(0.0338P)^2^+0.2396P] where P=(Fo^2^+2Fc^2^)/3'
_refine_ls_weighting_scheme calc
_refine_ls_wR_factor_gt 0.0749
_refine_ls_wR_factor_ref 0.0793
_reflns_number_gt 3802
_reflns_number_total 4364
_reflns_threshold_expression >2sigma(I)
_cod_data_source_file c6ce00100a2.cif
_cod_data_source_block oker
_cod_depositor_comments
;
The following automatic conversions were performed:

'_exptl_crystal_density_meas' value 'not measured' was changed to '?'
- the value is perceived as not measured.

Automatic conversion script
Id: cif_fix_values 4268 2015-11-12 08:31:59Z antanas 

 Adding full bibliography for 7224174--7224176.cif.
;
_cod_database_code 7224176

loop_
_symmetry_equiv_pos_as_xyz
'x, y, z'
'-x, -y, -z'

loop_
_atom_site_label
_atom_site_type_symbol
_atom_site_fract_x
_atom_site_fract_y
_atom_site_fract_z
_atom_site_U_iso_or_equiv
_atom_site_adp_type
_atom_site_occupancy
_atom_site_symmetry_multiplicity
_atom_site_calc_flag
_atom_site_refinement_flags
_atom_site_disorder_assembly
_atom_site_disorder_group
S1 S 0.60199(4) 0.82599(3) 0.14196(3) 0.02329(8) Uani 1 1 d . . .
N1 N 0.34026(15) 1.04109(13) 0.15288(10) 0.0287(2) Uani 1 1 d . . .
H01 H 0.260(2) 1.0924(18) 0.1890(15) 0.031(4) Uiso 1 1 d . . .
H02 H 0.369(2) 1.0619(18) 0.0765(16) 0.037(4) Uiso 1 1 d . . .
C2 C 0.43027(15) 0.93401(13) 0.21344(10) 0.0217(2) Uani 1 1 d . . .
N3 N 0.38285(15) 0.91415(13) 0.33194(10) 0.0278(2) Uani 1 1 d . . .
H03 H 0.297(2) 0.9703(19) 0.3654(15) 0.038(4) Uiso 1 1 d . . .
H04 H 0.441(2) 0.849(2) 0.3761(16) 0.041(5) Uiso 1 1 d . . .
S2 S 0.03139(4) 1.18005(3) 0.36638(3) 0.02353(8) Uani 1 1 d . . .
N4 N -0.14684(15) 0.94561(13) 0.35448(11) 0.0302(2) Uani 1 1 d . . .
H05 H -0.214(2) 0.8924(19) 0.3177(16) 0.039(4) Uiso 1 1 d . . .
H06 H -0.112(2) 0.9202(18) 0.4259(15) 0.037(4) Uiso 1 1 d . . .
C5 C -0.09393(15) 1.06620(13) 0.29747(11) 0.0229(2) Uani 1 1 d . . .
N6 N -0.14315(15) 1.09722(13) 0.18501(10) 0.0284(2) Uani 1 1 d . . .
H07 H -0.206(2) 1.0393(19) 0.1498(15) 0.040(4) Uiso 1 1 d . . .
H08 H -0.113(2) 1.1748(19) 0.1480(15) 0.039(4) Uiso 1 1 d . . .
N11 N 0.70700(14) 0.48689(12) 0.66257(10) 0.0293(2) Uani 1 1 d . . .
C12 C 0.58631(15) 0.59573(13) 0.70189(11) 0.0244(2) Uani 1 1 d . . .
C13 C 0.52344(16) 0.70584(14) 0.62063(11) 0.0255(2) Uani 1 1 d . . .
H13 H 0.4391 0.7828 0.6516 0.031 Uiso 1 1 calc R . .
N14 N 0.57695(14) 0.70744(12) 0.50112(10) 0.0284(2) Uani 1 1 d . . .
C15 C 0.69592(17) 0.59756(15) 0.46295(12) 0.0307(3) Uani 1 1 d . . .
H15 H 0.7373 0.5936 0.3784 0.037 Uiso 1 1 calc R . .
C16 C 0.76061(17) 0.48949(15) 0.54288(13) 0.0323(3) Uani 1 1 d . . .
H16 H 0.8466 0.4139 0.5118 0.039 Uiso 1 1 calc R . .
C17 C 0.52116(19) 0.59340(16) 0.83508(12) 0.0335(3) Uani 1 1 d . . .
H17A H 0.4858 0.4946 0.8569 0.050 Uiso 1 1 calc R . .
H17B H 0.4217 0.6690 0.8493 0.050 Uiso 1 1 calc R . .
H17C H 0.6133 0.6152 0.8862 0.050 Uiso 1 1 calc R . .
N21 N -0.04143(15) 1.36802(14) 0.05756(13) 0.0425(3) Uani 1 1 d . B .
C22 C -0.05045(18) 1.38920(17) -0.06312(16) 0.0419(4) Uani 1 1 d . . .
H22 H -0.0862 1.3128 -0.1113 0.050 Uiso 0.50 1 calc PR A 1
C23 C 0.00843(19) 1.47866(18) 0.11988(17) 0.0448(4) Uani 1 1 d . . .
H23 H 0.0158 1.4674 0.2063 0.054 Uiso 1 1 calc R B .
C24 C -0.1084(4) 1.2741(3) -0.1200(2) 0.0303(5) Uani 0.50 1 d P B 2
H24A H -0.0403 1.1808 -0.0988 0.045 Uiso 0.50 1 calc PR B 2
H24B H -0.0967 1.2899 -0.2094 0.045 Uiso 0.50 1 calc PR B 2
H24C H -0.2304 1.2682 -0.0928 0.045 Uiso 0.50 1 calc PR B 2

loop_
_atom_site_aniso_label
_atom_site_aniso_U_11
_atom_site_aniso_U_22
_atom_site_aniso_U_33
_atom_site_aniso_U_23
_atom_site_aniso_U_13
_atom_site_aniso_U_12
S1 0.02694(15) 0.02362(15) 0.01948(13) -0.00103(10) -0.00168(10) -0.00348(11)
N1 0.0279(5) 0.0343(6) 0.0219(5) 0.0054(4) 0.0024(4) 0.0020(4)
C2 0.0234(5) 0.0233(5) 0.0200(5) 0.0002(4) -0.0031(4) -0.0088(4)
N3 0.0312(6) 0.0301(6) 0.0206(5) 0.0043(4) 0.0018(4) 0.0000(4)
S2 0.02511(14) 0.01984(14) 0.02613(14) 0.00137(10) -0.00096(11) -0.00565(10)
N4 0.0358(6) 0.0309(6) 0.0276(5) 0.0104(4) -0.0094(4) -0.0168(5)
C5 0.0198(5) 0.0223(5) 0.0265(5) 0.0040(4) -0.0003(4) -0.0031(4)
N6 0.0305(5) 0.0274(5) 0.0295(5) 0.0111(4) -0.0074(4) -0.0116(4)
N11 0.0305(5) 0.0255(5) 0.0329(5) -0.0034(4) -0.0078(4) -0.0024(4)
C12 0.0260(6) 0.0241(6) 0.0248(5) -0.0018(4) -0.0051(4) -0.0075(4)
C13 0.0246(5) 0.0255(6) 0.0267(6) -0.0014(4) -0.0029(4) -0.0032(4)
N14 0.0306(5) 0.0298(5) 0.0262(5) 0.0005(4) -0.0056(4) -0.0081(4)
C15 0.0322(6) 0.0356(7) 0.0258(6) -0.0070(5) 0.0003(5) -0.0115(5)
C16 0.0289(6) 0.0304(7) 0.0376(7) -0.0112(5) -0.0024(5) -0.0015(5)
C17 0.0417(7) 0.0324(7) 0.0266(6) 0.0015(5) -0.0013(5) -0.0062(6)
N21 0.0293(6) 0.0375(7) 0.0626(8) 0.0291(6) -0.0112(6) -0.0112(5)
C22 0.0281(7) 0.0348(7) 0.0646(10) 0.0238(7) -0.0125(6) -0.0094(6)
C23 0.0332(7) 0.0410(8) 0.0620(10) 0.0287(7) -0.0112(7) -0.0120(6)
C24 0.0412(14) 0.0200(11) 0.0321(12) 0.0000(9) -0.0152(11) -0.0051(10)

loop_
_atom_type_symbol
_atom_type_description
_atom_type_scat_dispersion_real
_atom_type_scat_dispersion_imag
_atom_type_scat_source
C C 0.0033 0.0016 'International Tables Vol C Tables 4.2.6.8 and 6.1.1.4'
H H 0.0000 0.0000 'International Tables Vol C Tables 4.2.6.8 and 6.1.1.4'
N N 0.0061 0.0033 'International Tables Vol C Tables 4.2.6.8 and 6.1.1.4'
S S 0.1246 0.1234 'International Tables Vol C Tables 4.2.6.8 and 6.1.1.4'

loop_
_geom_angle_atom_site_label_1
_geom_angle_atom_site_label_2
_geom_angle_atom_site_label_3
_geom_angle
_geom_angle_site_symmetry_3
N3 C2 N1 117.59(11) .
N3 C2 S1 121.00(9) .
N1 C2 S1 121.41(9) .
N6 C5 N4 117.91(11) .
N6 C5 S2 120.53(9) .
N4 C5 S2 121.56(9) .
C12 N11 C16 116.48(11) .
N11 C12 C13 120.61(11) .
N11 C12 C17 117.53(11) .
C13 C12 C17 121.86(11) .
N14 C13 C12 122.62(11) .
C15 N14 C13 116.15(11) .
N14 C15 C16 121.65(12) .
N11 C16 C15 122.49(12) .
C23 N21 C22 116.70(12) .
N21 C22 C24 113.45(16) .
N21 C22 C23 121.08(16) 2_585
C24 C22 C23 125.43(19) 2_585
N21 C23 C22 122.22(16) 2_585

loop_
_geom_bond_atom_site_label_1
_geom_bond_atom_site_label_2
_geom_bond_distance
_geom_bond_site_symmetry_2
S1 C2 1.7110(12) .
N1 C2 1.3289(16) .
C2 N3 1.3272(15) .
S2 C5 1.7097(12) .
N4 C5 1.3294(15) .
C5 N6 1.3276(16) .
N11 C12 1.3357(16) .
N11 C16 1.3362(17) .
C12 C13 1.3936(17) .
C12 C17 1.4976(17) .
C13 N14 1.3339(16) .
N14 C15 1.3305(17) .
C15 C16 1.377(2) .
N21 C23 1.323(2) .
N21 C22 1.330(2) .
C22 C24 1.352(3) .
C22 C23 1.3901(19) 2_585
C23 C22 1.3901(19) 2_585

loop_
_geom_hbond_atom_site_label_D
_geom_hbond_atom_site_label_H
_geom_hbond_atom_site_label_A
_geom_hbond_distance_DH
_geom_hbond_distance_HA
_geom_hbond_distance_DA
_geom_hbond_angle_DHA
_geom_hbond_site_symmetry_A
N1 H01 S2 0.815(17) 2.595(17) 3.3661(12) 158.4(14) .
N1 H02 S1 0.867(17) 2.569(17) 3.4183(11) 166.4(14) 2_675
N3 H03 S2 0.858(17) 2.648(18) 3.4440(13) 154.8(14) .
N3 H04 N14 0.864(18) 2.119(18) 2.9793(16) 173.3(16) .
N4 H05 S1 0.869(18) 2.595(18) 3.4044(12) 155.5(15) 1_455
N4 H06 S2 0.862(17) 2.521(17) 3.3790(12) 173.3(15) 2_576
N6 H07 S1 0.867(18) 2.564(18) 3.3698(12) 155.0(15) 1_455
N6 H08 N21 0.847(18) 2.091(18) 2.9375(16) 179.2(17) .

loop_
_geom_torsion_atom_site_label_1
_geom_torsion_atom_site_label_2
_geom_torsion_atom_site_label_3
_geom_torsion_atom_site_label_4
_geom_torsion
_geom_torsion_site_symmetry_4
C16 N11 C12 C13 -0.76(17) .
C16 N11 C12 C17 178.66(11) .
N11 C12 C13 N14 1.11(18) .
C17 C12 C13 N14 -178.29(11) .
C12 C13 N14 C15 -0.42(17) .
C13 N14 C15 C16 -0.52(18) .
C12 N11 C16 C15 -0.17(18) .
N14 C15 C16 N11 0.9(2) .
C23 N21 C22 C24 -177.63(18) .
C23 N21 C22 C23 0.3(2) 2_585
C22 N21 C23 C22 -0.3(2) 2_585
